data_8100324
loop_
_publ_author_name
'Li, Xia '
'Zou, Ying-Quan'

_publ_section_title
;
Crystal structure of di(2,2'-bipyridine)di[\m-(2-furancarboxylato-
O,O')-\m-(2-furancarboxylato-O,O':O')]di(nitrato)disamarium(III), 
Sm~2~(NO~3~)~2~(C~5~H~3~O~3~)~4~(C~10~H~8~N~2~)~2~
;
_journal_issue 2
_journal_name_full 'Zeitschrift f\"ur Kristallographie - New Crystal Structures'
_journal_page_first 211
_journal_page_last 212
_journal_volume 218
_journal_year 2003
_chemical_formula_structural 'Sm2 (NO3)2 (C5 H3 O3)4 (C10 H8 N2)2'
_chemical_formula_sum 'C20 H14 N3 O9 Sm'
_chemical_formula_weight 590.69
_space_group_IT_number 2
_symmetry_cell_setting triclinic
_symmetry_space_group_name_Hall '-P 1'
_symmetry_space_group_name_H-M 'P -1'
_cell_angle_alpha 85.556(8)
_cell_angle_beta 75.913(8)
_cell_angle_gamma 70.087(7)
_cell_formula_units_Z 2
_cell_length_a 9.981(4)
_cell_length_b 10.266(5)
_cell_length_c 11.082(5)
_cell_measurement_temperature 293(2)
_cell_volume 1035.5(8)
_diffrn_ambient_temperature 293(2)
_exptl_crystal_density_diffrn 1.894
_cod_depositor_comments
;
The following automatic conversions were performed:
'_symmetry_cell_setting' value 'Triclinic' changed to 'triclinic'
according to '/home/saulius/struct/CIF-dictionaries/cif_core.dic'
dictionary named 'cif_core.dic' version 2.4.1 from 2010-06-29.

Automatic conversion script
Id: cif_fix_enum 1527 2010-12-29 10:47:43Z saulius 
;
_cod_database_code 8100324

loop_
_symmetry_equiv_pos_as_xyz
'x, y, z'
'-x, -y, -z'

loop_
_atom_site_label
_atom_site_type_symbol
_atom_site_fract_x
_atom_site_fract_y
_atom_site_fract_z
_atom_site_U_iso_or_equiv
_atom_site_adp_type
_atom_site_occupancy
_atom_site_symmetry_multiplicity
_atom_site_Wyckoff_symbol
_atom_site_calc_flag
_atom_site_refinement_flags
_atom_site_disorder_assembly
_atom_site_disorder_group
Sm1 Sm 0.14520(2) -0.00615(2) 0.838534(18) 0.02411(7) Uani 1 2 i d . . .
N1 N 0.4115(3) 0.0001(4) 0.7572(3) 0.0317(8) Uani 1 2 i d . . .
N2 N 0.1962(3) 0.1357(4) 0.6393(3) 0.0300(7) Uani 1 2 i d . . .
O1 O 0.1785(3) 0.1914(3) 0.9213(3) 0.0415(8) Uani 1 2 i d . . .
O2 O 0.0054(3) 0.1334(3) 1.0537(3) 0.0344(7) Uani 1 2 i d . . .
O3 O -0.0746(4) 0.3785(3) 1.1849(3) 0.0513(9) Uani 1 2 i d . . .
O4 O -0.0951(3) 0.1461(3) 0.8315(3) 0.0339(7) Uani 1 2 i d . A .
O5 O -0.2609(3) 0.1379(3) 1.0073(3) 0.0369(7) Uani 1 2 i d . . .
C1 C 0.5162(5) -0.0679(5) 0.8166(5) 0.0447(11) Uani 1 2 i d . . .
H1A H 0.4941 -0.1244 0.8828 0.054 Uiso 1 2 i calc R . .
C2 C 0.6553(5) -0.0594(6) 0.7855(5) 0.0522(13) Uani 1 2 i d . . .
H2A H 0.7251 -0.1094 0.8291 0.063 Uiso 1 2 i calc R . .
C3 C 0.6885(5) 0.0244(6) 0.6888(5) 0.0503(13) Uani 1 2 i d . . .
H3A H 0.7815 0.0321 0.6651 0.060 Uiso 1 2 i calc R . .
C4 C 0.5815(5) 0.0970(5) 0.6277(4) 0.0416(11) Uani 1 2 i d . . .
H4A H 0.6015 0.1552 0.5623 0.050 Uiso 1 2 i calc R . .
C5 C 0.4438(4) 0.0835(4) 0.6633(4) 0.0286(8) Uani 1 2 i d . . .
C6 C 0.3249(4) 0.1595(4) 0.5990(4) 0.0292(9) Uani 1 2 i d . . .
C7 C 0.3452(5) 0.2483(5) 0.4996(4) 0.0443(11) Uani 1 2 i d . . .
H7A H 0.4341 0.2640 0.4725 0.053 Uiso 1 2 i calc R . .
C8 C 0.2320(6) 0.3124(6) 0.4419(5) 0.0528(13) Uani 1 2 i d . . .
H8A H 0.2437 0.3727 0.3762 0.063 Uiso 1 2 i calc R . .
C9 C 0.1020(5) 0.2871(5) 0.4819(4) 0.0473(12) Uani 1 2 i d . . .
H9A H 0.0245 0.3292 0.4440 0.057 Uiso 1 2 i calc R . .
C10 C 0.0894(5) 0.1978(5) 0.5795(4) 0.0368(10) Uani 1 2 i d . . .
H10A H 0.0018 0.1794 0.6057 0.044 Uiso 1 2 i calc R . .
C11 C 0.0798(4) 0.2135(4) 1.0194(4) 0.0276(8) Uani 1 2 i d . . .
C12 C 0.0520(4) 0.3345(4) 1.0951(4) 0.0314(9) Uani 1 2 i d . . .
C13 C 0.1304(6) 0.4191(5) 1.0922(5) 0.0526(13) Uani 1 2 i d . . .
H13A H 0.2201 0.4129 1.0388 0.063 Uiso 1 2 i calc R . .
C14 C 0.0473(7) 0.5208(5) 1.1885(5) 0.0619(16) Uani 1 2 i d . . .
H14A H 0.0736 0.5925 1.2109 0.074 Uiso 1 2 i calc R . .
C15 C -0.0717(7) 0.4928(5) 1.2380(5) 0.0599(15) Uani 1 2 i d . . .
H15A H -0.1459 0.5443 1.3019 0.072 Uiso 1 2 i calc R . .
C16 C -0.2221(4) 0.1849(4) 0.9019(4) 0.0296(9) Uani 1 2 i d . . .
O6 O -0.3027(8) 0.3375(10) 0.7353(7) 0.0460(19) Uani 0.69(2) 2 i d PGU A 1
C17 C -0.3301(8) 0.2934(8) 0.8581(8) 0.040(3) Uani 0.69(2) 2 i d PGU A 1
C18 C -0.4717(8) 0.3731(14) 0.9171(9) 0.071(4) Uani 0.69(2) 2 i d PGU A 1
H18A H -0.5180 0.3654 0.9996 0.086 Uiso 0.69(2) 2 i calc PR A 1
C19 C -0.5317(9) 0.4664(14) 0.8307(8) 0.104(5) Uani 0.69(2) 2 i d PGU A 1
H19A H -0.6252 0.5320 0.8455 0.125 Uiso 0.69(2) 2 i calc PR A 1
C20 C -0.4273(10) 0.4444(9) 0.7184(8) 0.072(3) Uani 0.69(2) 2 i d PGU A 1
H20A H -0.4387 0.4927 0.6450 0.087 Uiso 0.69(2) 2 i calc PR A 1
O6' O -0.343(2) 0.371(3) 0.751(2) 0.072(6) Uani 0.31(2) 2 i d PGU A 2
C17' C -0.3460(17) 0.2882(19) 0.8473(19) 0.040(5) Uani 0.31(2) 2 i d PGU A 2
C18' C -0.4833(15) 0.299(2) 0.8960(12) 0.033(4) Uani 0.31(2) 2 i d PGU A 2
H18B H -0.5167 0.2515 0.9653 0.040 Uiso 0.31(2) 2 i calc PR A 2
C19' C -0.5652(18) 0.388(3) 0.8293(16) 0.078(7) Uani 0.31(2) 2 i d PGU A 2
H19B H -0.6666 0.4148 0.8433 0.094 Uiso 0.31(2) 2 i calc PR A 2
C20' C -0.478(3) 0.432(2) 0.739(2) 0.075(7) Uani 0.31(2) 2 i d PGU A 2
H20B H -0.5077 0.4962 0.6787 0.091 Uiso 0.31(2) 2 i calc PR A 2
N3 N 0.1999(5) -0.2051(4) 0.6396(4) 0.0450(10) Uani 1 2 i d . . .
O7 O 0.0792(4) -0.1066(4) 0.6661(3) 0.0488(8) Uani 1 2 i d . . .
O8 O 0.2934(3) -0.2108(3) 0.7013(3) 0.0493(9) Uani 1 2 i d . . .
O9 O 0.2269(5) -0.2907(5) 0.5580(3) 0.0735(13) Uani 1 2 i d . . .

loop_
_atom_site_aniso_label
_atom_site_aniso_U_11
_atom_site_aniso_U_22
_atom_site_aniso_U_33
_atom_site_aniso_U_23
_atom_site_aniso_U_13
_atom_site_aniso_U_12
Sm1 0.02025(11) 0.02904(12) 0.02114(11) 0.00342(7) -0.00251(7) -0.00807(7)
N1 0.0229(16) 0.038(2) 0.0304(18) 0.0012(15) -0.0039(14) -0.0070(14)
N2 0.0252(17) 0.040(2) 0.0233(17) 0.0023(14) -0.0026(13) -0.0111(15)
O1 0.0362(17) 0.0398(17) 0.0440(19) -0.0048(14) 0.0077(14) -0.0179(14)
O2 0.0390(16) 0.0328(16) 0.0355(16) 0.0028(12) -0.0053(13) -0.0200(13)
O3 0.054(2) 0.047(2) 0.045(2) -0.0094(16) 0.0033(16) -0.0148(17)
O4 0.0219(14) 0.0453(17) 0.0291(15) 0.0065(13) -0.0040(11) -0.0070(12)
O5 0.0259(14) 0.0472(18) 0.0299(16) 0.0122(13) -0.0040(12) -0.0065(13)
C1 0.033(2) 0.051(3) 0.047(3) 0.012(2) -0.013(2) -0.010(2)
C2 0.033(2) 0.066(3) 0.064(3) 0.010(3) -0.025(2) -0.017(2)
C3 0.027(2) 0.069(3) 0.064(3) 0.001(3) -0.012(2) -0.025(2)
C4 0.034(2) 0.051(3) 0.044(3) 0.005(2) -0.005(2) -0.024(2)
C5 0.028(2) 0.032(2) 0.026(2) -0.0027(16) -0.0002(16) -0.0126(17)
C6 0.029(2) 0.031(2) 0.027(2) -0.0011(16) -0.0020(16) -0.0121(17)
C7 0.042(3) 0.055(3) 0.043(3) 0.014(2) -0.007(2) -0.030(2)
C8 0.064(3) 0.058(3) 0.040(3) 0.025(2) -0.014(2) -0.030(3)
C9 0.048(3) 0.052(3) 0.040(3) 0.015(2) -0.018(2) -0.013(2)
C10 0.031(2) 0.051(3) 0.029(2) 0.0073(19) -0.0070(17) -0.016(2)
C11 0.027(2) 0.026(2) 0.033(2) 0.0032(16) -0.0118(17) -0.0096(16)
C12 0.033(2) 0.032(2) 0.028(2) 0.0058(17) -0.0075(17) -0.0107(17)
C13 0.053(3) 0.049(3) 0.068(4) 0.005(3) -0.018(3) -0.030(3)
C14 0.097(5) 0.032(3) 0.067(4) -0.006(2) -0.033(3) -0.023(3)
C15 0.087(4) 0.038(3) 0.050(3) -0.008(2) -0.014(3) -0.014(3)
C16 0.0224(19) 0.033(2) 0.033(2) 0.0063(17) -0.0077(16) -0.0080(16)
O6 0.043(4) 0.050(4) 0.042(3) 0.009(3) -0.015(3) -0.009(3)
C17 0.027(4) 0.048(5) 0.036(5) 0.014(4) 0.001(4) -0.011(4)
C18 0.032(4) 0.084(8) 0.061(5) 0.030(6) 0.004(4) 0.011(5)
C19 0.053(6) 0.091(10) 0.120(8) 0.049(8) -0.011(6) 0.021(6)
C20 0.064(7) 0.068(6) 0.085(6) 0.057(5) -0.037(5) -0.020(5)
O6' 0.057(9) 0.073(12) 0.067(10) 0.024(9) 0.006(8) -0.020(9)
C17' 0.024(6) 0.052(11) 0.037(10) 0.015(8) -0.021(7) 0.002(8)
C18' 0.019(5) 0.052(11) 0.018(6) 0.004(6) -0.003(4) 0.000(6)
C19' 0.033(7) 0.102(15) 0.072(11) 0.015(10) -0.017(7) 0.013(9)
C20' 0.070(12) 0.076(12) 0.073(11) 0.051(9) -0.041(9) -0.009(10)
N3 0.052(3) 0.056(3) 0.034(2) -0.0038(19) 0.0041(18) -0.034(2)
O7 0.050(2) 0.056(2) 0.044(2) 0.0005(16) -0.0164(16) -0.0185(18)
O8 0.0359(18) 0.051(2) 0.056(2) -0.0167(17) -0.0015(16) -0.0114(15)
O9 0.092(3) 0.090(3) 0.045(2) -0.033(2) 0.015(2) -0.052(3)

loop_
_geom_bond_atom_site_label_1
_geom_bond_atom_site_label_2
_geom_bond_distance
_geom_bond_site_symmetry_2
_geom_bond_publ_flag
Sm1 O2 2.370(3) 2_557 ?
Sm1 O5 2.371(3) 2_557 ?
Sm1 O4 2.392(3) . ?
Sm1 O1 2.441(3) . ?
Sm1 O8 2.490(3) . ?
Sm1 O7 2.555(4) . ?
Sm1 N2 2.591(3) . ?
Sm1 N1 2.611(3) . ?
Sm1 O2 2.689(3) . ?
Sm1 C11 2.931(4) . ?
Sm1 N3 2.947(4) . ?
Sm1 Sm1 3.9995(15) 2_557 ?
N1 C1 1.334(5) . ?
N1 C5 1.344(5) . ?
N2 C10 1.341(5) . ?
N2 C6 1.352(5) . ?
O1 C11 1.252(5) . ?
O2 C11 1.266(5) . ?
O2 Sm1 2.370(3) 2_557 ?
O3 C12 1.364(5) . ?
O3 C15 1.365(6) . ?
O4 C16 1.264(5) . ?
O5 C16 1.252(5) . ?
O5 Sm1 2.371(3) 2_557 ?
C1 C2 1.378(6) . ?
C1 H1A 0.9300 . ?
C2 C3 1.369(7) . ?
C2 H2A 0.9300 . ?
C3 C4 1.373(7) . ?
C3 H3A 0.9300 . ?
C4 C5 1.387(6) . ?
C4 H4A 0.9300 . ?
C5 C6 1.489(6) . ?
C6 C7 1.396(6) . ?
C7 C8 1.377(7) . ?
C7 H7A 0.9300 . ?
C8 C9 1.371(7) . ?
C8 H8A 0.9300 . ?
C9 C10 1.372(6) . ?
C9 H9A 0.9300 . ?
C10 H10A 0.9300 . ?
C11 C12 1.461(6) . ?
C12 C13 1.347(6) . ?
C13 C14 1.439(8) . ?
C13 H13A 0.9300 . ?
C14 C15 1.298(8) . ?
C14 H14A 0.9300 . ?
C15 H15A 0.9300 . ?
C16 C17 1.411(8) . ?
C16 C17' 1.546(15) . ?
O6 C17 1.392(6) . ?
O6 C20 1.392(6) . ?
C17 C18 1.392(6) . ?
C18 C19 1.392(6) . ?
C18 H18A 0.9300 . ?
C19 C20 1.392(6) . ?
C19 H19A 0.9300 . ?
C20 H20A 0.9300 . ?
O6' C20' 1.315(12) . ?
O6' C17' 1.315(12) . ?
C17' C18' 1.315(12) . ?
C18' C19' 1.315(12) . ?
C18' H18B 0.9300 . ?
C19' C20' 1.315(12) . ?
C19' H19B 0.9300 . ?
C20' H20B 0.9300 . ?
N3 O9 1.227(5) . ?
N3 O7 1.266(5) . ?
N3 O8 1.269(5) . ?
